data_2234205
loop_
_publ_author_name
'Fun, Hoong-Kun'
'Arshad, Suhana'
'Malladi, Shridhar'
'Shivananda, Kammasandra Nanjunda'
'Isloor, Arun M.'

_publ_section_title
;
 Dimethyl
 2,6-dimethyl-4-(3-phenyl-1<i>H</i>-pyrazol-4-yl)-1,4-dihydropyridine-3,5-dicarboxylate
;
_journal_coeditor_code HB6648
_journal_issue 4
_journal_name_full 'Acta Crystallographica Section E'
_journal_page_first o922
_journal_page_last o923
_journal_paper_doi 10.1107/S1600536812008306
_journal_volume 68
_journal_year 2012
_chemical_formula_iupac 'C20 H21 N3 O4'
_chemical_formula_moiety 'C20 H21 N3 O4'
_chemical_formula_sum 'C20 H21 N3 O4'
_chemical_formula_weight 367.40
_chemical_name_systematic
;
Dimethyl 2,6-dimethyl-4-(3-phenyl-1<i>H</i>-pyrazol-4-yl)-
1,4-dihydropyridine-3,5-dicarboxylate
;
_space_group_IT_number 33
_symmetry_cell_setting orthorhombic
_symmetry_space_group_name_Hall 'P 2c -2n'
_symmetry_space_group_name_H-M 'P n a 21'
_atom_sites_solution_hydrogens geom
_atom_sites_solution_primary direct
_atom_sites_solution_secondary difmap
_audit_creation_method SHELXL-97
_cell_angle_alpha 90.00
_cell_angle_beta 90.00
_cell_angle_gamma 90.00
_cell_formula_units_Z 4
_cell_length_a 13.9632(6)
_cell_length_b 10.9908(5)
_cell_length_c 11.8465(5)
_cell_measurement_reflns_used 8800
_cell_measurement_temperature 100.0(10)
_cell_measurement_theta_max 30.08
_cell_measurement_theta_min 2.36
_cell_volume 1818.04(14)
_computing_cell_refinement 'SAINT (Bruker, 2009)'
_computing_data_collection 'APEX2 (Bruker, 2009)'
_computing_data_reduction 'SAINT (Bruker, 2009)'
_computing_molecular_graphics 'SHELXTL (Sheldrick, 2008)'
_computing_publication_material
;
SHELXTL (Sheldrick, 2008) and PLATON (Spek, 2009)
;
_computing_structure_refinement 'SHELXTL (Sheldrick, 2008)'
_computing_structure_solution 'SHELXTL (Sheldrick, 2008)'
_diffrn_ambient_temperature 100.0(10)
_diffrn_measured_fraction_theta_full 0.993
_diffrn_measured_fraction_theta_max 0.993
_diffrn_measurement_device_type 'Bruker SMART APEXII DUO CCD'
_diffrn_measurement_method '\f and \w scans'
_diffrn_radiation_monochromator graphite
_diffrn_radiation_source 'fine-focus sealed tube'
_diffrn_radiation_type MoK\a
_diffrn_radiation_wavelength 0.71073
_diffrn_reflns_av_R_equivalents 0.0301
_diffrn_reflns_av_sigmaI/netI 0.0196
_diffrn_reflns_limit_h_max 19
_diffrn_reflns_limit_h_min -19
_diffrn_reflns_limit_k_max 15
_diffrn_reflns_limit_k_min -14
_diffrn_reflns_limit_l_max 15
_diffrn_reflns_limit_l_min -16
_diffrn_reflns_number 17004
_diffrn_reflns_theta_full 30.13
_diffrn_reflns_theta_max 30.13
_diffrn_reflns_theta_min 2.36
_exptl_absorpt_coefficient_mu 0.095
_exptl_absorpt_correction_T_max 0.9865
_exptl_absorpt_correction_T_min 0.9648
_exptl_absorpt_correction_type multi-scan
_exptl_absorpt_process_details '(<i>SADABS</i>; Bruker, 2009)'
_exptl_crystal_colour yellow
_exptl_crystal_density_diffrn 1.342
_exptl_crystal_density_method 'not measured'
_exptl_crystal_description block
_exptl_crystal_F_000 776
_exptl_crystal_size_max 0.38
_exptl_crystal_size_mid 0.22
_exptl_crystal_size_min 0.14
_refine_diff_density_max 0.299
_refine_diff_density_min -0.241
_refine_ls_abs_structure_details none
_refine_ls_extinction_method none
_refine_ls_goodness_of_fit_ref 1.034
_refine_ls_hydrogen_treatment mixed
_refine_ls_matrix_type full
_refine_ls_number_parameters 256
_refine_ls_number_reflns 2788
_refine_ls_number_restraints 1
_refine_ls_restrained_S_all 1.034
_refine_ls_R_factor_all 0.0325
_refine_ls_R_factor_gt 0.0297
_refine_ls_shift/su_max 0.001
_refine_ls_shift/su_mean 0.000
_refine_ls_structure_factor_coef Fsqd
_refine_ls_weighting_details 'calc w=1/[\s^2^(Fo^2^)+(0.0556P)^2^+0.1941P] where P=(Fo^2^+2Fc^2^)/3'
_refine_ls_weighting_scheme calc
_refine_ls_wR_factor_gt 0.0775
_refine_ls_wR_factor_ref 0.0796
_reflns_number_gt 2687
_reflns_number_total 2788
_reflns_threshold_expression I>2\s(I)
_cod_data_source_file hb6648.cif
_cod_data_source_block I
_cod_database_code 2234205
_cod_database_fobs_code 2234205

loop_
_symmetry_equiv_pos_as_xyz
'x, y, z'
'-x, -y, z+1/2'
'x+1/2, -y+1/2, z'
'-x+1/2, y+1/2, z+1/2'

loop_
_atom_site_type_symbol
_atom_site_label
_atom_site_fract_x
_atom_site_fract_y
_atom_site_fract_z
_atom_site_U_iso_or_equiv
_atom_site_adp_type
_atom_site_calc_flag
_atom_site_refinement_flags
_atom_site_occupancy
_atom_site_symmetry_multiplicity
O O1 0.46234(8) 0.61784(10) 0.30293(11) 0.0235(2) Uani d . 1 1
O O2 0.32205(8) 0.59619(9) 0.39414(10) 0.0205(2) Uani d . 1 1
O O3 0.15716(8) 1.09597(9) 0.48010(9) 0.0191(2) Uani d . 1 1
O O4 0.14156(7) 0.90479(9) 0.54372(10) 0.0178(2) Uani d . 1 1
N N1 0.37507(9) 0.72586(11) 0.77599(10) 0.0156(2) Uani d . 1 1
N N2 0.42080(9) 0.83459(11) 0.77451(10) 0.0175(2) Uani d . 1 1
N N3 0.44724(8) 0.99042(10) 0.40046(10) 0.0142(2) Uani d . 1 1
C C1 0.18445(9) 0.58580(12) 0.61291(12) 0.0156(2) Uani d . 1 1
H H1A 0.1551 0.6602 0.5914 0.019 Uiso calc R 1 1
C C2 0.13659(10) 0.47622(13) 0.59534(13) 0.0181(3) Uani d . 1 1
H H2A 0.0751 0.4764 0.5611 0.022 Uiso calc R 1 1
C C3 0.17821(10) 0.36647(13) 0.62751(13) 0.0186(3) Uani d . 1 1
H H3A 0.1454 0.2919 0.6152 0.022 Uiso calc R 1 1
C C4 0.26818(10) 0.36682(12) 0.67776(12) 0.0184(3) Uani d . 1 1
H H4A 0.2966 0.2922 0.7004 0.022 Uiso calc R 1 1
C C5 0.31710(10) 0.47597(12) 0.69520(12) 0.0154(2) Uani d . 1 1
H H5A 0.3786 0.4753 0.7295 0.018 Uiso calc R 1 1
C C6 0.27552(9) 0.58674(11) 0.66210(11) 0.0130(2) Uani d . 1 1
C C7 0.32755(9) 0.70190(11) 0.67790(11) 0.0123(2) Uani d . 1 1
C C8 0.40266(10) 0.87859(12) 0.67155(12) 0.0155(2) Uani d . 1 1
H H8A 0.4266 0.9542 0.6448 0.019 Uiso calc R 1 1
C C9 0.34428(9) 0.80077(11) 0.60694(11) 0.0120(2) Uani d . 1 1
C C10 0.31482(9) 0.82217(11) 0.48536(11) 0.0114(2) Uani d . 1 1
H H10A 0.2572 0.7714 0.4684 0.014 Uiso calc R 1 1
C C11 0.39518(9) 0.78588(11) 0.40562(11) 0.0122(2) Uani d . 1 1
C C12 0.46244(9) 0.86881(12) 0.37489(11) 0.0136(2) Uani d . 1 1
C C13 0.35839(9) 1.03464(11) 0.43207(11) 0.0128(2) Uani d . 1 1
C C14 0.28952(9) 0.95537(11) 0.46742(11) 0.0126(2) Uani d . 1 1
C C15 0.39982(10) 0.66120(12) 0.36172(12) 0.0147(2) Uani d . 1 1
C C16 0.31848(13) 0.47237(13) 0.35474(17) 0.0275(3) Uani d . 1 1
H H16A 0.2655 0.4297 0.3918 0.041 Uiso calc R 1 1
H H16B 0.3790 0.4315 0.3727 0.041 Uiso calc R 1 1
H H16C 0.3085 0.4717 0.2729 0.041 Uiso calc R 1 1
C C17 0.55479(10) 0.84310(13) 0.31417(14) 0.0191(3) Uani d . 1 1
H H17A 0.5858 0.7719 0.3480 0.029 Uiso calc R 1 1
H H17B 0.5973 0.9137 0.3205 0.029 Uiso calc R 1 1
H H17C 0.5415 0.8269 0.2344 0.029 Uiso calc R 1 1
C C18 0.35149(10) 1.17080(12) 0.42430(12) 0.0173(2) Uani d . 1 1
H H18A 0.2991 1.1995 0.4724 0.026 Uiso calc R 1 1
H H18B 0.3390 1.1944 0.3459 0.026 Uiso calc R 1 1
H H18C 0.4119 1.2072 0.4495 0.026 Uiso calc R 1 1
C C19 0.19231(9) 0.99557(12) 0.49572(11) 0.0134(2) Uani d . 1 1
C C20 0.04439(10) 0.93544(15) 0.57625(14) 0.0215(3) Uani d . 1 1
H H20A 0.0114 0.8621 0.6027 0.032 Uiso calc R 1 1
H H20B 0.0102 0.9690 0.5110 0.032 Uiso calc R 1 1
H H20C 0.0458 0.9960 0.6370 0.032 Uiso calc R 1 1
H H1N3 0.4908(15) 1.047(2) 0.373(2) 0.025(5) Uiso d . 1 1
H H1N1 0.3705(16) 0.689(2) 0.838(2) 0.032(6) Uiso d . 1 1

loop_
_atom_site_aniso_label
_atom_site_aniso_U_11
_atom_site_aniso_U_22
_atom_site_aniso_U_33
_atom_site_aniso_U_12
_atom_site_aniso_U_13
_atom_site_aniso_U_23
O1 0.0253(5) 0.0200(5) 0.0252(5) 0.0015(4) 0.0071(4) -0.0072(4)
O2 0.0264(5) 0.0108(4) 0.0242(5) -0.0030(4) 0.0078(4) -0.0029(4)
O3 0.0224(5) 0.0171(5) 0.0176(5) 0.0067(4) 0.0022(4) 0.0028(4)
O4 0.0129(4) 0.0163(4) 0.0243(5) -0.0002(3) 0.0041(4) -0.0003(4)
N1 0.0178(5) 0.0164(5) 0.0126(5) -0.0043(4) -0.0023(4) 0.0031(4)
N2 0.0193(5) 0.0176(5) 0.0156(5) -0.0068(4) -0.0020(4) 0.0010(4)
N3 0.0147(5) 0.0125(5) 0.0153(5) -0.0017(4) 0.0018(4) 0.0008(4)
C1 0.0145(6) 0.0155(6) 0.0168(6) 0.0001(4) -0.0005(5) 0.0018(5)
C2 0.0140(6) 0.0207(6) 0.0197(6) -0.0030(5) -0.0012(5) -0.0009(5)
C3 0.0208(7) 0.0160(6) 0.0190(6) -0.0044(5) 0.0025(5) -0.0021(5)
C4 0.0225(7) 0.0125(5) 0.0201(6) -0.0004(5) 0.0003(5) 0.0019(5)
C5 0.0153(6) 0.0150(5) 0.0157(6) 0.0000(4) -0.0008(4) 0.0022(5)
C6 0.0139(5) 0.0129(5) 0.0122(5) -0.0014(4) 0.0005(4) 0.0009(4)
C7 0.0112(5) 0.0128(5) 0.0129(5) -0.0004(4) -0.0005(4) 0.0011(4)
C8 0.0169(6) 0.0150(5) 0.0146(6) -0.0045(4) -0.0009(5) 0.0006(5)
C9 0.0127(5) 0.0109(5) 0.0124(5) -0.0008(4) 0.0007(4) 0.0004(4)
C10 0.0127(5) 0.0104(5) 0.0111(5) 0.0011(4) 0.0007(4) 0.0002(4)
C11 0.0144(5) 0.0115(5) 0.0107(5) 0.0016(4) 0.0006(4) -0.0003(4)
C12 0.0150(5) 0.0140(5) 0.0120(5) 0.0022(4) 0.0001(4) 0.0008(4)
C13 0.0159(6) 0.0118(5) 0.0109(5) 0.0001(4) -0.0002(4) 0.0005(4)
C14 0.0144(5) 0.0114(5) 0.0120(5) 0.0009(4) 0.0003(4) 0.0013(4)
C15 0.0182(6) 0.0130(5) 0.0130(5) 0.0010(4) -0.0002(5) 0.0010(4)
C16 0.0344(9) 0.0131(6) 0.0350(9) -0.0061(6) 0.0101(7) -0.0078(6)
C17 0.0171(6) 0.0190(6) 0.0211(6) 0.0014(5) 0.0059(5) 0.0008(5)
C18 0.0214(6) 0.0107(5) 0.0199(6) -0.0008(4) 0.0021(5) 0.0017(5)
C19 0.0149(5) 0.0149(5) 0.0103(5) 0.0004(4) -0.0001(4) -0.0009(4)
C20 0.0124(6) 0.0252(7) 0.0270(7) -0.0012(5) 0.0041(5) -0.0059(6)

loop_
_atom_type_symbol
_atom_type_description
_atom_type_scat_dispersion_real
_atom_type_scat_dispersion_imag
_atom_type_scat_source
C C 0.0033 0.0000 'International Tables Vol C Tables 4.2.6.8 and 6.1.1.4'
H H 0.0000 0.0000 'International Tables Vol C Tables 4.2.6.8 and 6.1.1.4'
N N 0.0061 0.0000 'International Tables Vol C Tables 4.2.6.8 and 6.1.1.4'
O O 0.0106 0.0000 'International Tables Vol C Tables 4.2.6.8 and 6.1.1.4'

loop_
_geom_angle_atom_site_label_1
_geom_angle_atom_site_label_2
_geom_angle_atom_site_label_3
_geom_angle
C15 O2 C16 115.74(12)
C19 O4 C20 115.57(11)
N2 N1 C7 112.86(11)
N2 N1 H1N1 117.8(16)
C7 N1 H1N1 128.1(16)
C8 N2 N1 103.98(11)
C13 N3 C12 122.32(11)
C13 N3 H1N3 116.5(13)
C12 N3 H1N3 117.8(13)
C2 C1 C6 120.31(12)
C2 C1 H1A 119.8
C6 C1 H1A 119.8
C3 C2 C1 120.53(13)
C3 C2 H2A 119.7
C1 C2 H2A 119.7
C4 C3 C2 119.47(13)
C4 C3 H3A 120.3
C2 C3 H3A 120.3
C3 C4 C5 120.53(13)
C3 C4 H4A 119.7
C5 C4 H4A 119.7
C4 C5 C6 120.09(13)
C4 C5 H5A 120.0
C6 C5 H5A 120.0
C1 C6 C5 119.05(11)
C1 C6 C7 120.54(11)
C5 C6 C7 120.40(12)
N1 C7 C9 106.37(11)
N1 C7 C6 120.98(11)
C9 C7 C6 132.60(12)
N2 C8 C9 112.72(12)
N2 C8 H8A 123.6
C9 C8 H8A 123.6
C7 C9 C8 104.06(12)
C7 C9 C10 130.43(12)
C8 C9 C10 125.40(12)
C9 C10 C11 110.45(10)
C9 C10 C14 110.18(10)
C11 C10 C14 109.71(10)
C9 C10 H10A 108.8
C11 C10 H10A 108.8
C14 C10 H10A 108.8
C12 C11 C15 120.08(11)
C12 C11 C10 120.06(11)
C15 C11 C10 119.87(11)
C11 C12 N3 118.84(11)
C11 C12 C17 126.52(12)
N3 C12 C17 114.64(11)
C14 C13 N3 119.40(11)
C14 C13 C18 127.59(12)
N3 C13 C18 112.99(11)
C13 C14 C19 122.05(11)
C13 C14 C10 119.61(11)
C19 C14 C10 118.23(11)
O1 C15 O2 122.11(12)
O1 C15 C11 126.99(13)
O2 C15 C11 110.89(11)
O2 C16 H16A 109.5
O2 C16 H16B 109.5
H16A C16 H16B 109.5
O2 C16 H16C 109.5
H16A C16 H16C 109.5
H16B C16 H16C 109.5
C12 C17 H17A 109.5
C12 C17 H17B 109.5
H17A C17 H17B 109.5
C12 C17 H17C 109.5
H17A C17 H17C 109.5
H17B C17 H17C 109.5
C13 C18 H18A 109.5
C13 C18 H18B 109.5
H18A C18 H18B 109.5
C13 C18 H18C 109.5
H18A C18 H18C 109.5
H18B C18 H18C 109.5
O3 C19 O4 121.37(12)
O3 C19 C14 127.54(12)
O4 C19 C14 111.09(11)
O4 C20 H20A 109.5
O4 C20 H20B 109.5
H20A C20 H20B 109.5
O4 C20 H20C 109.5
H20A C20 H20C 109.5
H20B C20 H20C 109.5

loop_
_geom_bond_atom_site_label_1
_geom_bond_atom_site_label_2
_geom_bond_distance
O1 C15 1.2142(17)
O2 C15 1.3555(17)
O2 C16 1.4396(17)
O3 C19 1.2219(16)
O4 C19 1.3494(16)
O4 C20 1.4501(16)
N1 N2 1.3551(16)
N1 C7 1.3638(16)
N1 H1N1 0.84(3)
N2 C8 1.3363(18)
N3 C13 1.3840(17)
N3 C12 1.3868(16)
N3 H1N3 0.93(2)
C1 C2 1.3929(19)
C1 C6 1.3989(18)
C1 H1A 0.9500
C2 C3 1.392(2)
C2 H2A 0.9500
C3 C4 1.390(2)
C3 H3A 0.9500
C4 C5 1.3958(18)
C4 H4A 0.9500
C5 C6 1.4045(17)
C5 H5A 0.9500
C6 C7 1.4713(17)
C7 C9 1.3936(18)
C8 C9 1.4078(18)
C8 H8A 0.9500
C9 C10 1.5163(18)
C10 C11 1.5200(17)
C10 C14 1.5209(17)
C10 H10A 1.0000
C11 C12 1.3584(17)
C11 C15 1.4671(17)
C12 C17 1.5034(18)
C13 C14 1.3635(17)
C13 C18 1.5024(17)
C14 C19 1.4663(18)
C16 H16A 0.9800
C16 H16B 0.9800
C16 H16C 0.9800
C17 H17A 0.9800
C17 H17B 0.9800
C17 H17C 0.9800
C18 H18A 0.9800
C18 H18B 0.9800
C18 H18C 0.9800
C20 H20A 0.9800
C20 H20B 0.9800
C20 H20C 0.9800

loop_
_geom_hbond_atom_site_label_D
_geom_hbond_atom_site_label_H
_geom_hbond_atom_site_label_A
_geom_hbond_site_symmetry_A
_geom_hbond_distance_DH
_geom_hbond_distance_HA
_geom_hbond_distance_DA
_geom_hbond_angle_DHA
_geom_hbond_publ_flag
C18 H18A O3 . 0.9800 2.2900 2.9114(18) 121 yes
N3 H1N3 N2 2_674 0.93(2) 2.14(2) 3.0529(17) 167(2) yes
N1 H1N1 O3 4_545 0.84(3) 2.01(3) 2.8438(16) 173(2) yes
C5 H5A O1 2_665 0.95 2.60 3.4895(18) 157 yes
C20 H20C O1 4 0.98 2.38 3.3524(19) 170 yes

loop_
_geom_torsion_atom_site_label_1
_geom_torsion_atom_site_label_2
_geom_torsion_atom_site_label_3
_geom_torsion_atom_site_label_4
_geom_torsion
C7 N1 N2 C8 -1.15(16)
C6 C1 C2 C3 0.7(2)
C1 C2 C3 C4 0.1(2)
C2 C3 C4 C5 -0.5(2)
C3 C4 C5 C6 0.1(2)
C2 C1 C6 C5 -1.1(2)
C2 C1 C6 C7 178.25(13)
C4 C5 C6 C1 0.7(2)
C4 C5 C6 C7 -178.63(13)
N2 N1 C7 C9 0.79(15)
N2 N1 C7 C6 178.43(12)
C1 C6 C7 N1 136.67(13)
C5 C6 C7 N1 -43.99(18)
C1 C6 C7 C9 -46.4(2)
C5 C6 C7 C9 132.93(16)
N1 N2 C8 C9 1.08(16)
N1 C7 C9 C8 -0.10(14)
C6 C7 C9 C8 -177.35(13)
N1 C7 C9 C10 176.07(12)
C6 C7 C9 C10 -1.2(2)
N2 C8 C9 C7 -0.63(16)
N2 C8 C9 C10 -177.05(12)
C7 C9 C10 C11 -95.43(16)
C8 C9 C10 C11 80.01(15)
C7 C9 C10 C14 143.21(14)
C8 C9 C10 C14 -41.35(16)
C9 C10 C11 C12 -89.73(14)
C14 C10 C11 C12 31.92(16)
C9 C10 C11 C15 90.41(14)
C14 C10 C11 C15 -147.94(11)
C15 C11 C12 N3 168.44(12)
C10 C11 C12 N3 -11.42(18)
C15 C11 C12 C17 -11.6(2)
C10 C11 C12 C17 168.57(13)
C13 N3 C12 C11 -15.16(19)
C13 N3 C12 C17 164.85(12)
C12 N3 C13 C14 17.20(19)
C12 N3 C13 C18 -163.94(12)
N3 C13 C14 C19 -176.37(12)
C18 C13 C14 C19 5.0(2)
N3 C13 C14 C10 7.47(18)
C18 C13 C14 C10 -171.21(13)
C9 C10 C14 C13 92.04(14)
C11 C10 C14 C13 -29.76(16)
C9 C10 C14 C19 -84.27(14)
C11 C10 C14 C19 153.92(11)
C16 O2 C15 O1 0.2(2)
C16 O2 C15 C11 179.37(13)
C12 C11 C15 O1 4.6(2)
C10 C11 C15 O1 -175.57(14)
C12 C11 C15 O2 -174.55(12)
C10 C11 C15 O2 5.31(17)
C20 O4 C19 O3 -0.85(19)
C20 O4 C19 C14 179.34(11)
C13 C14 C19 O3 9.1(2)
C10 C14 C19 O3 -174.67(13)
C13 C14 C19 O4 -171.09(12)
C10 C14 C19 O4 5.13(16)

loop_
_cod_related_entry_id
_cod_related_entry_database
_cod_related_entry_code
1 ChemSpider 30657594
